data_4020778
loop_
_publ_author_name
'F. Christopher Pigge'
'John J. Coniglio'
'Nigam P. Rath'

_publ_section_title
;
 Functionalized Spiro- and Fused-Ring Heterocycles via
 Oxidative Demetalation of Cyclohexadienyl Ruthenium Complexes
;
_journal_name_full 'Journal of Organic Chemistry'
_journal_page_first 1161
_journal_page_last 1168
_journal_paper_doi 10.1021/jo035058l
_journal_volume 69
_journal_year 2004
_chemical_formula_sum 'C15 H19 N O4'
_chemical_formula_weight 277.31
_space_group_IT_number 4
_symmetry_cell_setting monoclinic
_symmetry_space_group_name_Hall 'P 2yb'
_symmetry_space_group_name_H-M 'P 1 21 1'
_cell_angle_alpha 90.00
_cell_angle_beta 110.754(1)
_cell_angle_gamma 90.00
_cell_formula_units_Z 2
_cell_length_a 9.0063(2)
_cell_length_b 7.1259(1)
_cell_length_c 11.4408(2)
_cell_measurement_temperature 200(2)
_cell_volume 686.60(2)
_diffrn_ambient_temperature 200(2)
_exptl_crystal_density_diffrn 1.341
_exptl_crystal_density_meas ?
_cod_depositor_comments
;
The following automatic conversions were performed:
'_symmetry_cell_setting' value 'Monoclinic' changed to 'monoclinic'
according to '/home/saulius/struct/CIF-dictionaries/cif_core.dic'
dictionary named 'cif_core.dic' version 2.4.1 from 2010-06-29.

Automatic conversion script
Id: cif_fix_enum 1527 2010-12-29 10:47:43Z saulius 

The following automatic conversions were performed:

'_exptl_crystal_density_meas' value 'no' was changed to '?' - the
value is perceived as not measured.

Automatic conversion script
Id: cif_fix_values 3008 2015-01-20 13:52:24Z robertas 
;
_cod_original_sg_symbol_H-M 'P 21'
_cod_database_code 4020778

loop_
_symmetry_equiv_pos_as_xyz
'x, y, z'
'-x, y+1/2, -z'

loop_
_atom_site_label
_atom_site_type_symbol
_atom_site_fract_x
_atom_site_fract_y
_atom_site_fract_z
_atom_site_U_iso_or_equiv
_atom_site_adp_type
_atom_site_occupancy
_atom_site_symmetry_multiplicity
_atom_site_calc_flag
_atom_site_refinement_flags
_atom_site_disorder_assembly
_atom_site_disorder_group
O1 O 0.27832(14) 0.3863(2) 0.36738(12) 0.0318(3) Uani 1 1 d . . .
O2 O 0.32960(15) 0.1502(2) 0.55960(12) 0.0361(3) Uani 1 1 d . . .
O3 O -0.30498(15) 0.1149(2) -0.07798(11) 0.0380(3) Uani 1 1 d . . .
O4 O -0.40215(16) 0.0562(2) 0.25939(13) 0.0409(4) Uani 1 1 d . . .
N1 N -0.10017(18) 0.2976(2) 0.03719(13) 0.0293(3) Uani 1 1 d . . .
C1 C 0.01890(19) 0.2562(3) 0.26308(15) 0.0254(3) Uani 1 1 d . . .
C2 C 0.16023(19) 0.2613(3) 0.36480(16) 0.0259(3) Uani 1 1 d . . .
C3 C 0.18798(19) 0.1325(3) 0.46288(15) 0.0279(3) Uani 1 1 d . . .
C4 C 0.0727(2) -0.0020(3) 0.45565(16) 0.0303(4) Uani 1 1 d . . .
H4 H 0.0910 -0.0918 0.5206 0.036 Uiso 1 1 calc R . .
C5 C -0.0696(2) -0.0054(3) 0.35319(17) 0.0293(4) Uani 1 1 d . . .
H5 H -0.1471 -0.0980 0.3493 0.035 Uiso 1 1 calc R . .
C6 C -0.09984(18) 0.1243(3) 0.25679(15) 0.0260(3) Uani 1 1 d . . .
C7 C -0.0118(2) 0.3904(3) 0.15565(15) 0.0291(4) Uani 1 1 d . . .
H7A H -0.0733 0.4991 0.1676 0.035 Uiso 1 1 calc R . .
H7B H 0.0906 0.4374 0.1533 0.035 Uiso 1 1 calc R . .
C8 C -0.0629(2) 0.3543(3) -0.07141(16) 0.0344(4) Uani 1 1 d . . .
H8A H -0.1289 0.2832 -0.1447 0.052 Uiso 1 1 calc R . .
H8B H 0.0495 0.3292 -0.0561 0.052 Uiso 1 1 calc R . .
H8C H -0.0840 0.4887 -0.0865 0.052 Uiso 1 1 calc R . .
C9 C -0.2236(2) 0.1804(3) 0.02475(16) 0.0285(4) Uani 1 1 d . . .
C10 C -0.24695(19) 0.1316(3) 0.14417(15) 0.0274(3) Uani 1 1 d . . .
C11 C -0.3946(2) 0.1031(3) 0.14640(17) 0.0311(4) Uani 1 1 d . . .
C12 C -0.5476(2) 0.1319(4) 0.03975(19) 0.0407(5) Uani 1 1 d . . .
H12A H -0.5252 0.1649 -0.0355 0.061 Uiso 1 1 calc R . .
H12B H -0.6075 0.2336 0.0601 0.061 Uiso 1 1 calc R . .
H12C H -0.6101 0.0160 0.0248 0.061 Uiso 1 1 calc R . .
C13 C -0.5521(2) 0.0193(4) 0.2729(2) 0.0472(6) Uani 1 1 d . . .
H13A H -0.5346 -0.0122 0.3602 0.071 Uiso 1 1 calc R . .
H13B H -0.6044 -0.0861 0.2190 0.071 Uiso 1 1 calc R . .
H13C H -0.6196 0.1310 0.2487 0.071 Uiso 1 1 calc R . .
C14 C 0.2587(3) 0.5704(3) 0.40962(19) 0.0390(4) Uani 1 1 d . . .
H14A H 0.3468 0.6504 0.4088 0.059 Uiso 1 1 calc R . .
H14B H 0.2576 0.5630 0.4949 0.059 Uiso 1 1 calc R . .
H14C H 0.1581 0.6237 0.3541 0.059 Uiso 1 1 calc R . .
C15 C 0.3597(3) 0.0228(4) 0.66168(19) 0.0468(5) Uani 1 1 d . . .
H15A H 0.4643 0.0493 0.7246 0.070 Uiso 1 1 calc R . .
H15B H 0.3577 -0.1062 0.6314 0.070 Uiso 1 1 calc R . .
H15C H 0.2779 0.0378 0.6991 0.070 Uiso 1 1 calc R . .

loop_
_atom_site_aniso_label
_atom_site_aniso_U_11
_atom_site_aniso_U_22
_atom_site_aniso_U_33
_atom_site_aniso_U_23
_atom_site_aniso_U_13
_atom_site_aniso_U_12
O1 0.0269(6) 0.0322(7) 0.0369(6) -0.0023(6) 0.0121(5) -0.0056(5)
O2 0.0290(6) 0.0414(8) 0.0312(6) 0.0044(6) 0.0023(5) -0.0008(6)
O3 0.0349(7) 0.0449(8) 0.0284(6) -0.0015(6) 0.0038(5) -0.0070(7)
O4 0.0270(6) 0.0586(9) 0.0393(7) -0.0030(7) 0.0145(5) -0.0085(6)
N1 0.0299(7) 0.0308(7) 0.0261(7) 0.0019(6) 0.0086(6) -0.0026(6)
C1 0.0257(8) 0.0253(8) 0.0258(8) -0.0008(7) 0.0101(6) -0.0004(6)
C2 0.0235(7) 0.0268(8) 0.0291(8) -0.0021(7) 0.0113(7) -0.0007(6)
C3 0.0251(7) 0.0312(8) 0.0267(8) -0.0016(8) 0.0081(6) 0.0024(7)
C4 0.0328(9) 0.0295(9) 0.0288(8) 0.0031(7) 0.0111(7) 0.0015(8)
C5 0.0275(8) 0.0284(8) 0.0334(9) 0.0012(7) 0.0125(7) -0.0032(7)
C6 0.0235(7) 0.0284(8) 0.0269(7) -0.0024(7) 0.0100(6) 0.0000(7)
C7 0.0296(8) 0.0270(8) 0.0288(8) 0.0015(7) 0.0078(6) -0.0043(7)
C8 0.0382(9) 0.0367(10) 0.0285(8) 0.0019(8) 0.0121(7) -0.0034(8)
C9 0.0252(8) 0.0275(9) 0.0292(8) 0.0025(7) 0.0053(6) 0.0025(7)
C10 0.0250(7) 0.0262(8) 0.0289(8) -0.0009(7) 0.0069(6) -0.0021(7)
C11 0.0274(8) 0.0273(9) 0.0365(9) -0.0039(7) 0.0090(7) -0.0028(7)
C12 0.0251(8) 0.0442(11) 0.0466(11) -0.0016(10) 0.0050(7) -0.0033(9)
C13 0.0333(10) 0.0602(14) 0.0565(12) -0.0112(12) 0.0261(9) -0.0122(10)
C14 0.0461(11) 0.0329(10) 0.0393(10) -0.0066(8) 0.0166(9) -0.0105(8)
C15 0.0415(11) 0.0509(13) 0.0361(10) 0.0116(10) -0.0009(9) -0.0009(10)

loop_
_geom_bond_atom_site_label_1
_geom_bond_atom_site_label_2
_geom_bond_distance
_geom_bond_site_symmetry_2
_geom_bond_publ_flag
O1 C2 1.380(2) . ?
O1 C14 1.430(3) . ?
O2 C3 1.3663(19) . ?
O2 C15 1.427(3) . ?
O3 C9 1.235(2) . ?
O4 C11 1.360(2) . ?
O4 C13 1.437(2) . ?
N1 C9 1.357(2) . ?
N1 C8 1.455(2) . ?
N1 C7 1.464(2) . ?
C1 C2 1.388(2) . ?
C1 C6 1.406(2) . ?
C1 C7 1.503(2) . ?
C2 C3 1.402(2) . ?
C3 C4 1.394(3) . ?
C4 C5 1.398(2) . ?
C5 C6 1.390(2) . ?
C6 C10 1.486(2) . ?
C9 C10 1.495(2) . ?
C10 C11 1.355(2) . ?
C11 C12 1.496(2) . ?

loop_
_cod_related_entry_id
_cod_related_entry_database
_cod_related_entry_code
1 ChemSpider 21176779
